data_7046530
loop_
_publ_author_name
'Shen, Mei-Lin'
'Xu, Ling'
'Liu, Bing'
'Jiao, Huan'
'Kwon, Young-Uk'

_publ_section_title
;
 A thermosensitive fluorescent Eu-based metal-organic framework and its
 polyether sulfone composite film as a thermal sensor.
;
_journal_issue 25
_journal_name_full 'Dalton transactions (Cambridge, England : 2003)'
_journal_page_first 8330
_journal_page_last 8336
_journal_paper_doi 10.1039/c8dt01690a
_journal_volume 47
_journal_year 2018
_chemical_formula_moiety 'C12 H8 Cl Eu O5'
_chemical_formula_sum 'C12 H8 Cl Eu O5'
_chemical_formula_weight 419.59
_space_group_crystal_system monoclinic
_space_group_IT_number 14
_space_group_name_Hall '-P 2ybc'
_space_group_name_H-M_alt 'P 1 21/c 1'
_symmetry_space_group_name_Hall '-P 2ybc'
_symmetry_space_group_name_H-M 'P 1 21/c 1'
_atom_sites_solution_hydrogens mixed
_audit_creation_method SHELXL-2014/7
_audit_update_record
;
2018-03-09 deposited with the CCDC.
2018-06-01 downloaded from the CCDC.
;
_cell_angle_alpha 90
_cell_angle_beta 100.323(2)
_cell_angle_gamma 90
_cell_formula_units_Z 4
_cell_length_a 13.1597(9)
_cell_length_b 12.8654(9)
_cell_length_c 7.1664(5)
_cell_measurement_reflns_used 27611
_cell_measurement_temperature 153(2)
_cell_measurement_theta_max 27.491
_cell_measurement_theta_min 3.031
_cell_volume 1193.67(14)
_computing_cell_refinement 'Bruker XSCANS'
_computing_data_collection 'Bruker XSCANS'
_computing_data_reduction 'Bruker SHELXTL'
_computing_molecular_graphics 'Bruker SHELXTL'
_computing_publication_material 'Bruker SHELXTL'
_computing_structure_refinement 'SHELXL-2014/7 (Sheldrick, 2014)'
_computing_structure_solution 'Bruker SHELXTL'
_diffrn_ambient_temperature 153(2)
_diffrn_measured_fraction_theta_full 0.984
_diffrn_measured_fraction_theta_max 0.984
_diffrn_measurement_device_type 'Bruker P4'
_diffrn_measurement_method '\w scans'
_diffrn_radiation_type MoK\a
_diffrn_radiation_wavelength 0.71073
_diffrn_reflns_av_R_equivalents 0.0386
_diffrn_reflns_av_unetI/netI 0.0165
_diffrn_reflns_Laue_measured_fraction_full 0.984
_diffrn_reflns_Laue_measured_fraction_max 0.984
_diffrn_reflns_limit_h_max 15
_diffrn_reflns_limit_h_min -15
_diffrn_reflns_limit_k_max 15
_diffrn_reflns_limit_k_min -15
_diffrn_reflns_limit_l_max 8
_diffrn_reflns_limit_l_min -8
_diffrn_reflns_number 27535
_diffrn_reflns_point_group_measured_fraction_full 0.984
_diffrn_reflns_point_group_measured_fraction_max 0.984
_diffrn_reflns_theta_full 25.013
_diffrn_reflns_theta_max 25.013
_diffrn_reflns_theta_min 3.421
_exptl_absorpt_coefficient_mu 5.490
_exptl_absorpt_correction_T_max 1.00000
_exptl_absorpt_correction_T_min 0.751
_exptl_absorpt_correction_type multi-scan
_exptl_absorpt_process_details 'Sphere (CrystalClear)'
_exptl_crystal_colour yellow
_exptl_crystal_density_diffrn 2.335
_exptl_crystal_description plate
_exptl_crystal_F_000 800
_exptl_crystal_size_max 0.20
_exptl_crystal_size_mid 0.20
_exptl_crystal_size_min 0.05
_exptl_transmission_factor_max 0.7456
_exptl_transmission_factor_min 0.4262
_refine_diff_density_max 1.357
_refine_diff_density_min -0.727
_refine_diff_density_rms 0.117
_refine_ls_extinction_method none
_refine_ls_goodness_of_fit_ref 1.052
_refine_ls_hydrogen_treatment constr
_refine_ls_matrix_type full
_refine_ls_number_parameters 173
_refine_ls_number_reflns 2080
_refine_ls_number_restraints 0
_refine_ls_restrained_S_all 1.052
_refine_ls_R_factor_all 0.0223
_refine_ls_R_factor_gt 0.0217
_refine_ls_shift/su_max 0.001
_refine_ls_shift/su_mean 0.000
_refine_ls_structure_factor_coef Fsqd
_refine_ls_weighting_details 'w=1/[\s^2^(Fo^2^)+(0.0149P)^2^+7.6824P] where P=(Fo^2^+2Fc^2^)/3'
_refine_ls_weighting_scheme calc
_refine_ls_wR_factor_gt 0.0504
_refine_ls_wR_factor_ref 0.0509
_reflns_Friedel_coverage 0.000
_reflns_number_gt 2029
_reflns_number_total 2080
_reflns_threshold_expression 'I > 2\s(I)'
_cod_data_source_file c8dt01690a4.cif
_cod_data_source_block 14
_cod_depositor_comments 'Adding full bibliography for 7046530.cif.'
_cod_database_code 7046530
_shelx_shelxl_version_number 2014/7
_shelx_space_group_comment
; 
The symmetry employed for this shelxl refinement is uniquely defined 
by the following loop, which should always be used as a source of 
symmetry information in preference to the above space-group names. 
They are only intended as comments. 
;
_shelx_estimated_absorpt_t_min 0.347
_shelx_estimated_absorpt_t_max 0.760?

loop_
_space_group_symop_operation_xyz
'x, y, z'
'-x, y+1/2, -z+1/2'
'-x, -y, -z'
'x, -y-1/2, z-1/2'

loop_
_atom_site_label
_atom_site_type_symbol
_atom_site_fract_x
_atom_site_fract_y
_atom_site_fract_z
_atom_site_U_iso_or_equiv
_atom_site_adp_type
_atom_site_occupancy
_atom_site_site_symmetry_order
_atom_site_calc_flag
_atom_site_refinement_flags_posn
_atom_site_refinement_flags_adp
Eu1 Eu 0.91582(2) 0.62305(2) 0.20153(2) 0.00858(8) Uani 1 1 d . .
Cl1 Cl 1.01295(7) 0.71400(7) -0.08037(13) 0.01439(19) Uani 1 1 d . .
O11 O 0.8551(2) 0.5202(2) -0.0506(4) 0.0182(6) Uani 1 1 d . .
O12 O 0.9117(2) 0.4318(2) -0.2767(4) 0.0133(6) Uani 1 1 d . .
C11 C 0.7337(3) 0.4203(4) -0.2619(6) 0.0191(9) Uani 1 1 d . .
C12 C 0.7212(3) 0.3258(4) -0.3729(6) 0.0225(9) Uani 1 1 d . .
H12 H 0.7802 0.2913 -0.4022 0.027 Uiso 1 1 calc R U
C13 C 0.6257(3) 0.2863(4) -0.4353(6) 0.0237(9) Uani 1 1 d . .
H13 H 0.6180 0.2235 -0.5060 0.028 Uiso 1 1 calc R U
C14 C 0.5384(4) 0.3382(3) -0.3956(6) 0.0204(9) Uani 1 1 d . .
C15 C 0.5466(3) 0.4311(3) -0.2897(6) 0.0182(9) Uani 1 1 d . .
C16 C 0.6501(3) 0.4694(4) -0.2205(6) 0.0206(9) Uani 1 1 d . .
H16 H 0.6591 0.5303 -0.1444 0.025 Uiso 1 1 calc R U
C17 C 0.8404(3) 0.4611(3) -0.1916(5) 0.0097(7) Uani 1 1 d . .
O21 O 0.2282(2) 0.2261(2) -0.5779(4) 0.0167(6) Uani 1 1 d . .
O22 O 0.1720(2) 0.3672(2) -0.4502(4) 0.0164(6) Uani 1 1 d . .
C21 C 0.3515(3) 0.3497(4) -0.4241(6) 0.0195(9) Uani 1 1 d . .
C22 C 0.3639(3) 0.4456(4) -0.3178(6) 0.0233(9) Uani 1 1 d . .
H22 H 0.3048 0.4819 -0.2936 0.028 Uiso 1 1 calc R U
C23 C 0.4601(3) 0.4842(4) -0.2519(6) 0.0226(9) Uani 1 1 d . .
H23 H 0.4682 0.5469 -0.1807 0.027 Uiso 1 1 calc R U
C24 C 0.4352(3) 0.2983(4) -0.4620(6) 0.0217(9) Uani 1 1 d . .
H24 H 0.4263 0.2355 -0.5328 0.026 Uiso 1 1 calc R U
C25 C 0.2437(3) 0.3106(3) -0.4890(5) 0.0126(8) Uani 1 1 d . .
O1W O 0.8995(2) 0.4531(2) 0.3327(4) 0.0188(6) Uani 1 1 d . .
H1WA H 0.9296 0.4077 0.2710 0.028 Uiso 1 1 d R U
H1WB H 0.8348 0.4347 0.3118 0.028 Uiso 1 1 d R U

loop_
_atom_site_aniso_label
_atom_site_aniso_U_11
_atom_site_aniso_U_22
_atom_site_aniso_U_33
_atom_site_aniso_U_23
_atom_site_aniso_U_13
_atom_site_aniso_U_12
Eu1 0.00641(11) 0.01062(12) 0.00847(12) -0.00029(7) 0.00070(7) -0.00042(7)
Cl1 0.0145(4) 0.0148(4) 0.0151(4) 0.0058(4) 0.0060(3) 0.0043(4)
O11 0.0212(15) 0.0192(15) 0.0130(14) -0.0036(12) -0.0006(11) 0.0009(12)
O12 0.0128(14) 0.0148(14) 0.0123(13) 0.0017(10) 0.0021(11) 0.0018(10)
C11 0.012(2) 0.033(2) 0.0112(19) 0.0073(18) 0.0019(15) -0.0019(18)
C12 0.019(2) 0.025(2) 0.023(2) 0.0007(18) 0.0012(17) -0.0059(18)
C13 0.024(2) 0.024(2) 0.023(2) -0.0070(18) 0.0039(18) -0.0003(18)
C14 0.031(2) 0.019(2) 0.014(2) 0.0006(16) 0.0100(18) 0.0051(18)
C15 0.028(2) 0.015(2) 0.0136(19) -0.0014(16) 0.0091(17) 0.0021(17)
C16 0.018(2) 0.027(2) 0.017(2) 0.0022(17) 0.0022(16) -0.0003(18)
C17 0.0075(17) 0.0108(17) 0.0099(18) 0.0049(14) -0.0009(14) -0.0009(14)
O21 0.0109(13) 0.0204(15) 0.0188(14) -0.0067(12) 0.0028(11) -0.0035(11)
O22 0.0165(14) 0.0191(15) 0.0153(14) 0.0001(11) 0.0068(11) -0.0020(11)
C21 0.012(2) 0.032(2) 0.0130(19) 0.0039(17) -0.0019(16) -0.0080(18)
C22 0.020(2) 0.030(2) 0.020(2) -0.0013(19) 0.0020(17) -0.0050(19)
C23 0.021(2) 0.024(2) 0.023(2) -0.0054(18) 0.0053(18) -0.0034(18)
C24 0.017(2) 0.031(2) 0.017(2) 0.0028(18) 0.0030(17) -0.0058(18)
C25 0.0096(18) 0.020(2) 0.0089(17) 0.0024(16) 0.0034(14) -0.0033(15)
O1W 0.0241(15) 0.0153(14) 0.0183(15) 0.0005(12) 0.0075(12) 0.0014(12)

loop_
_atom_type_symbol
_atom_type_description
_atom_type_scat_dispersion_real
_atom_type_scat_dispersion_imag
_atom_type_scat_source
C C 0.0033 0.0016 'International Tables Vol C Tables 4.2.6.8 and 6.1.1.4'
H H 0.0000 0.0000 'International Tables Vol C Tables 4.2.6.8 and 6.1.1.4'
O O 0.0106 0.0060 'International Tables Vol C Tables 4.2.6.8 and 6.1.1.4'
Cl Cl 0.1484 0.1585 'International Tables Vol C Tables 4.2.6.8 and 6.1.1.4'
Eu Eu -0.1578 3.6682 'International Tables Vol C Tables 4.2.6.8 and 6.1.1.4'

loop_
_geom_angle_atom_site_label_1
_geom_angle_atom_site_label_2
_geom_angle_atom_site_label_3
_geom_angle
_geom_angle_site_symmetry_1
_geom_angle_site_symmetry_3
O11 Eu1 O22 119.74(10) . 3_665
O11 Eu1 O12 101.29(10) . 3_765
O22 Eu1 O12 116.06(10) 3_665 3_765
O11 Eu1 O21 83.30(10) . 2_654
O22 Eu1 O21 77.16(10) 3_665 2_654
O12 Eu1 O21 159.63(9) 3_765 2_654
O11 Eu1 O1W 74.76(10) . .
O22 Eu1 O1W 69.71(10) 3_665 .
O12 Eu1 O1W 77.70(10) 3_765 .
O21 Eu1 O1W 122.49(10) 2_654 .
O11 Eu1 Cl1 161.42(8) . 4_576
O22 Eu1 Cl1 76.55(7) 3_665 4_576
O12 Eu1 Cl1 76.70(7) 3_765 4_576
O21 Eu1 Cl1 92.59(7) 2_654 4_576
O1W Eu1 Cl1 121.95(7) . 4_576
O11 Eu1 Cl1 79.19(8) . .
O22 Eu1 Cl1 152.44(7) 3_665 .
O12 Eu1 Cl1 75.30(7) 3_765 .
O21 Eu1 Cl1 86.25(7) 2_654 .
O1W Eu1 Cl1 137.60(7) . .
Cl1 Eu1 Cl1 82.463(18) 4_576 .
Eu1 Cl1 Eu1 119.43(3) 4_575 .
C17 O11 Eu1 168.4(3) . .
C17 O12 Eu1 138.6(2) . 3_765
C16 C11 C12 119.9(4) . .
C16 C11 C17 120.9(4) . .
C12 C11 C17 119.2(4) . .
C13 C12 C11 120.4(4) . .
C12 C13 C14 120.0(4) . .
C13 C14 C15 121.7(4) . .
C13 C14 C24 121.3(4) . .
C15 C14 C24 117.0(4) . .
C23 C15 C14 122.2(4) . .
C23 C15 C16 121.1(4) . .
C14 C15 C16 116.7(4) . .
C11 C16 C15 121.3(4) . .
O11 C17 O12 123.3(3) . .
O11 C17 C11 119.0(3) . .
O12 C17 C11 117.7(3) . .
C25 O21 Eu1 136.4(2) . 2_644
C25 O22 Eu1 134.7(2) . 3_665
C24 C21 C22 120.3(4) . .
C24 C21 C25 122.2(4) . .
C22 C21 C25 117.5(4) . .
C23 C22 C21 120.3(4) . .
C22 C23 C15 119.6(4) . .
C21 C24 C14 120.7(4) . .
O21 C25 O22 123.4(3) . .
O21 C25 C21 120.3(4) . .
O22 C25 C21 116.2(4) . .

loop_
_geom_bond_atom_site_label_1
_geom_bond_atom_site_label_2
_geom_bond_distance
_geom_bond_site_symmetry_2
Eu1 O11 2.267(3) .
Eu1 O22 2.295(3) 3_665
Eu1 O12 2.345(3) 3_765
Eu1 O21 2.352(3) 2_654
Eu1 O1W 2.405(3) .
Eu1 Cl1 2.7848(9) 4_576
Eu1 Cl1 2.8301(9) .
Cl1 Eu1 2.7849(9) 4_575
O11 C17 1.251(5) .
O12 C17 1.265(5) .
O12 Eu1 2.345(3) 3_765
C11 C16 1.348(6) .
C11 C12 1.445(6) .
C11 C17 1.499(5) .
C12 C13 1.354(6) .
C13 C14 1.402(6) .
C14 C15 1.410(6) .
C14 C24 1.449(6) .
C15 C23 1.396(6) .
C15 C16 1.449(6) .
O21 C25 1.258(5) .
O21 Eu1 2.352(3) 2_644
O22 C25 1.261(5) .
O22 Eu1 2.295(3) 3_665
C21 C24 1.353(6) .
C21 C22 1.444(6) .
C21 C25 1.499(5) .
C22 C23 1.363(6) .

loop_
_geom_torsion_atom_site_label_1
_geom_torsion_atom_site_label_2
_geom_torsion_atom_site_label_3
_geom_torsion_atom_site_label_4
_geom_torsion
_geom_torsion_site_symmetry_1
C16 C11 C12 C13 -0.1(6) .
C17 C11 C12 C13 178.9(4) .
C11 C12 C13 C14 1.3(7) .
C12 C13 C14 C15 -0.6(7) .
C12 C13 C14 C24 179.4(4) .
C13 C14 C15 C23 179.0(4) .
C24 C14 C15 C23 -1.1(6) .
C13 C14 C15 C16 -1.2(6) .
C24 C14 C15 C16 178.8(4) .
C12 C11 C16 C15 -1.8(6) .
C17 C11 C16 C15 179.3(4) .
C23 C15 C16 C11 -177.7(4) .
C14 C15 C16 C11 2.4(6) .
Eu1 O11 C17 O12 -6.8(15) .
Eu1 O11 C17 C11 171.6(11) .
Eu1 O12 C17 O11 40.8(6) 3_765
Eu1 O12 C17 C11 -137.6(3) 3_765
C16 C11 C17 O11 21.7(6) .
C12 C11 C17 O11 -157.2(4) .
C16 C11 C17 O12 -159.9(4) .
C12 C11 C17 O12 21.2(5) .
C24 C21 C22 C23 -1.1(7) .
C25 C21 C22 C23 178.8(4) .
C21 C22 C23 C15 0.7(7) .
C14 C15 C23 C22 0.4(7) .
C16 C15 C23 C22 -179.5(4) .
C22 C21 C24 C14 0.4(6) .
C25 C21 C24 C14 -179.5(4) .
C13 C14 C24 C21 -179.4(4) .
C15 C14 C24 C21 0.7(6) .
Eu1 O21 C25 O22 -3.6(6) 2_644
Eu1 O21 C25 C21 176.9(3) 2_644
Eu1 O22 C25 O21 89.5(5) 3_665
Eu1 O22 C25 C21 -91.0(4) 3_665
C24 C21 C25 O21 1.8(6) .
C22 C21 C25 O21 -178.1(4) .
C24 C21 C25 O22 -177.7(4) .
C22 C21 C25 O22 2.3(5) .
